data_4125389
loop_
_publ_author_name
'Kundu, Subrata'
'Kim, William Y.'
'Bertke, Jeffery A.'
'Warren, Timothy H.'

_publ_contact_author 'Timothy H. Warren'
_publ_section_title
;
 Copper(II) Activation of Nitrite: Nitrosation of Nucleophiles and
 Generation of NO by Thiols.
;
_journal_issue 3
_journal_name_full 'Journal of the American Chemical Society'
_journal_page_first 1045
_journal_page_last 1048
_journal_paper_doi 10.1021/jacs.6b11332
_journal_volume 139
_journal_year 2017
_chemical_formula_moiety 'C39 H37 Cl4 Cu F6 N2 S2'
_chemical_formula_sum 'C39 H37 Cl4 Cu F6 N2 S2'
_chemical_formula_weight 917.16
_chemical_name_systematic '[Cl2NNF6]Cu(tBuBnSSBntBu)'
_space_group_crystal_system orthorhombic
_space_group_IT_number 61
_space_group_name_Hall '-P 2ac 2ab'
_space_group_name_H-M_alt 'P b c a'
_symmetry_space_group_name_Hall '-P 2ac 2ab'
_symmetry_space_group_name_H-M 'P b c a'
_atom_sites_solution_hydrogens geom
_audit_creation_method SHELXL-2014/7
_cell_angle_alpha 90
_cell_angle_beta 90
_cell_angle_gamma 90
_cell_formula_units_Z 8
_cell_length_a 17.9172(11)
_cell_length_b 17.5654(10)
_cell_length_c 25.9568(15)
_cell_measurement_reflns_used 9738
_cell_measurement_temperature 100(2)
_cell_measurement_theta_max 29.145
_cell_measurement_theta_min 2.258
_cell_volume 8169.2(8)
_computing_cell_refinement 'SAINT V8.34A (Bruker, 2005)'
_computing_data_collection 'APEX2 V2014.9-0 (Bruker, 2014)'
_computing_data_reduction
; 
SAINT V8.34A, XPREP v2014/2, SADABS V2014/4 (Bruker, 2014) 
;
_computing_molecular_graphics 'SHELXTL v2014-4 (Bruker, 2014)'
_computing_publication_material 'XCIF V2014-2 (Bruker, 2014)'
_computing_structure_refinement 'SHELX-2014-6 (Sheldrick, 2015)'
_computing_structure_solution 'SHELX-2014-4 (Sheldrick, 2015)'
_diffrn_ambient_temperature 100(2)
_diffrn_measured_fraction_theta_full 1.000
_diffrn_measured_fraction_theta_max 0.995
_diffrn_measurement_device 'Bruker D8 Quest/Photon 100'
_diffrn_measurement_method 'profile data from \f and \w scans'
_diffrn_radiation_monochromator 'multilayer mirrors'
_diffrn_radiation_source 'microfocus sealed tube'
_diffrn_radiation_type MoK\a
_diffrn_radiation_wavelength 0.71073
_diffrn_reflns_av_R_equivalents 0.0527
_diffrn_reflns_av_unetI/netI 0.0310
_diffrn_reflns_Laue_measured_fraction_full 1.000
_diffrn_reflns_Laue_measured_fraction_max 0.995
_diffrn_reflns_limit_h_max 24
_diffrn_reflns_limit_h_min -24
_diffrn_reflns_limit_k_max 24
_diffrn_reflns_limit_k_min -24
_diffrn_reflns_limit_l_max 35
_diffrn_reflns_limit_l_min -35
_diffrn_reflns_number 103316
_diffrn_reflns_point_group_measured_fraction_full 1.000
_diffrn_reflns_point_group_measured_fraction_max 0.995
_diffrn_reflns_theta_full 28.000
_diffrn_reflns_theta_max 29.187
_diffrn_reflns_theta_min 2.258
_exptl_absorpt_coefficient_mu 0.957
_exptl_absorpt_correction_T_max 0.7458
_exptl_absorpt_correction_T_min 0.6327
_exptl_absorpt_correction_type multi-scan
_exptl_absorpt_process_details 'SADABS based on Blessing's method; Blessing, Acta Cryst. (1995) A51 33-38'
_exptl_crystal_colour orange
_exptl_crystal_density_diffrn 1.491
_exptl_crystal_density_method 'not measured'
_exptl_crystal_description block
_exptl_crystal_F_000 3744
_exptl_crystal_size_max 0.450
_exptl_crystal_size_mid 0.360
_exptl_crystal_size_min 0.290
_refine_diff_density_max 0.509
_refine_diff_density_min -0.469
_refine_diff_density_rms 0.067
_refine_ls_extinction_method none
_refine_ls_goodness_of_fit_ref 1.032
_refine_ls_hydrogen_treatment constr
_refine_ls_matrix_type full
_refine_ls_number_parameters 521
_refine_ls_number_reflns 11009
_refine_ls_number_restraints 51
_refine_ls_restrained_S_all 1.033
_refine_ls_R_factor_all 0.0474
_refine_ls_R_factor_gt 0.0330
_refine_ls_shift/su_max 0.001
_refine_ls_shift/su_mean 0.000
_refine_ls_structure_factor_coef Fsqd
_refine_ls_weighting_details 'w=1/[\s^2^(Fo^2^)+(0.0265P)^2^+6.0587P] where P=(Fo^2^+2Fc^2^)/3'
_refine_ls_weighting_scheme calc
_refine_ls_wR_factor_gt 0.0689
_refine_ls_wR_factor_ref 0.0726
_reflns_Friedel_coverage 0.000
_reflns_number_gt 9048
_reflns_number_total 11009
_reflns_threshold_expression 'I > 2\s(I)'
_cod_data_source_file ja6b11332_si_004.cif
_cod_data_source_block tryPbca
_cod_depositor_comments 'Adding full bibliography for 4125387--4125389.cif.'
_cod_database_code 4125389
_shelx_shelxl_version_number 2014/7
_shelx_space_group_comment
;
The symmetry employed for this shelxl refinement is uniquely defined
by the following loop, which should always be used as a source of
symmetry information in preference to the above space-group names.
They are only intended as comments.
;
_shelx_estimated_absorpt_t_min 0.673
_shelx_estimated_absorpt_t_max 0.769

loop_
_space_group_symop_operation_xyz
'x, y, z'
'-x+1/2, -y, z+1/2'
'x+1/2, -y+1/2, -z'
'-x, y+1/2, -z+1/2'
'-x, -y, -z'
'x-1/2, y, -z-1/2'
'-x-1/2, y-1/2, z'
'x, -y-1/2, z-1/2'

loop_
_atom_site_label
_atom_site_type_symbol
_atom_site_fract_x
_atom_site_fract_y
_atom_site_fract_z
_atom_site_U_iso_or_equiv
_atom_site_adp_type
_atom_site_occupancy
_atom_site_site_symmetry_order
_atom_site_calc_flag
_atom_site_refinement_flags_posn
_atom_site_refinement_flags_adp
_atom_site_refinement_flags_occupancy
_atom_site_disorder_assembly
_atom_site_disorder_group
Cu1 Cu 0.07220(2) 0.60284(2) 0.09858(2) 0.01317(5) Uani 1 1 d . . . . .
Cl1 Cl -0.06336(2) 0.54460(3) 0.22094(2) 0.02486(9) Uani 1 1 d . . . . .
Cl2 Cl 0.03830(3) 0.42226(3) 0.04387(2) 0.02570(9) Uani 1 1 d . . . . .
Cl3 Cl 0.13730(2) 0.68764(2) -0.01743(2) 0.02356(9) Uani 1 1 d . . . . .
Cl4 Cl 0.02830(3) 0.81557(2) 0.15563(2) 0.02476(9) Uani 1 1 d . . . . .
S1 S 0.18643(2) 0.56331(2) 0.09959(2) 0.01560(8) Uani 1 1 d . . . . .
S2 S 0.20395(2) 0.48899(2) 0.15915(2) 0.01615(8) Uani 1 1 d . . . . .
F1 F -0.1424(2) 0.4604(3) 0.0687(3) 0.0384(11) Uani 0.713(17) 1 d D U P A 1
F1A F -0.1458(5) 0.4517(3) 0.0915(7) 0.032(2) Uani 0.287(17) 1 d D U P A 2
F2 F -0.1804(3) 0.5182(3) 0.13651(10) 0.0318(8) Uani 0.713(17) 1 d D U P A 1
F2A F -0.2005(7) 0.5413(9) 0.1284(5) 0.038(3) Uani 0.287(17) 1 d D U P A 2
F3 F -0.21008(16) 0.5601(3) 0.0625(2) 0.0326(9) Uani 0.713(17) 1 d D U P A 1
F3A F -0.1962(7) 0.5354(9) 0.0466(4) 0.039(3) Uani 0.287(17) 1 d D U P A 2
F4 F -0.02159(6) 0.77995(6) -0.01552(4) 0.0293(2) Uani 1 1 d . . . . .
F5 F -0.13375(6) 0.76815(6) 0.01163(5) 0.0325(3) Uani 1 1 d . . . . .
F6 F -0.05695(6) 0.83754(6) 0.05322(4) 0.0310(3) Uani 1 1 d . . . . .
N1 N -0.02125(7) 0.54818(7) 0.10852(5) 0.0131(3) Uani 1 1 d . . . . .
N2 N 0.03315(7) 0.69849(7) 0.07231(5) 0.0135(3) Uani 1 1 d . . . . .
C1 C -0.08343(8) 0.57602(9) 0.08917(6) 0.0136(3) Uani 1 1 d . . . . .
C2 C -0.09180(9) 0.64738(9) 0.06597(6) 0.0152(3) Uani 1 1 d . . . . .
H2 H -0.1405 0.6595 0.0541 0.018 Uiso 1 1 calc R U . . .
C3 C -0.03729(9) 0.70310(9) 0.05808(6) 0.0142(3) Uani 1 1 d . . . . .
C4 C -0.15496(9) 0.52778(9) 0.08906(6) 0.0163(3) Uani 1 1 d D . . . .
C5 C -0.06285(9) 0.77261(9) 0.02691(7) 0.0191(3) Uani 1 1 d . . . . .
C6 C -0.01726(8) 0.47596(9) 0.13301(6) 0.0137(3) Uani 1 1 d . . . . .
C7 C -0.03371(8) 0.46675(9) 0.18535(6) 0.0163(3) Uani 1 1 d . . . . .
C8 C -0.02506(9) 0.39737(10) 0.21011(7) 0.0222(4) Uani 1 1 d . . . . .
H8 H -0.0366 0.3926 0.2457 0.027 Uiso 1 1 calc R U . . .
C9 C 0.00035(10) 0.33547(10) 0.18280(7) 0.0259(4) Uani 1 1 d . . . . .
H9 H 0.0048 0.2875 0.1994 0.031 Uiso 1 1 calc R U . . .
C10 C 0.01948(10) 0.34251(10) 0.13140(7) 0.0243(4) Uani 1 1 d . . . . .
H10 H 0.0379 0.2999 0.1127 0.029 Uiso 1 1 calc R U . . .
C11 C 0.01144(9) 0.41255(9) 0.10750(6) 0.0177(3) Uani 1 1 d . . . . .
C12 C 0.08452(9) 0.75943(9) 0.06684(6) 0.0144(3) Uani 1 1 d . . . . .
C13 C 0.13759(9) 0.76051(9) 0.02731(6) 0.0173(3) Uani 1 1 d . . . . .
C14 C 0.19174(10) 0.81663(10) 0.02420(7) 0.0242(4) Uani 1 1 d . . . . .
H14 H 0.2270 0.8162 -0.0032 0.029 Uiso 1 1 calc R U . . .
C15 C 0.19420(11) 0.87339(10) 0.06121(8) 0.0284(4) Uani 1 1 d . . . . .
H15 H 0.2308 0.9124 0.0590 0.034 Uiso 1 1 calc R U . . .
C16 C 0.14352(11) 0.87337(10) 0.10146(7) 0.0270(4) Uani 1 1 d . . . . .
H16 H 0.1454 0.9120 0.1270 0.032 Uiso 1 1 calc R U . . .
C17 C 0.09028(9) 0.81679(9) 0.10410(6) 0.0191(3) Uani 1 1 d . . . . .
C18 C 0.25065(9) 0.64318(9) 0.11092(7) 0.0196(3) Uani 1 1 d . . . . .
H18A H 0.2429 0.6819 0.0837 0.023 Uiso 1 1 calc R U . . .
H18B H 0.2383 0.6670 0.1444 0.023 Uiso 1 1 calc R U . . .
C19 C 0.14709(9) 0.52832(9) 0.21095(6) 0.0163(3) Uani 1 1 d . . . . .
H19A H 0.0964 0.5385 0.1975 0.020 Uiso 1 1 calc R U . . .
H19B H 0.1424 0.4897 0.2385 0.020 Uiso 1 1 calc R U . . .
C20 C 0.33140(9) 0.62020(9) 0.11125(6) 0.0156(3) Uani 1 1 d . . . . .
C21 C 0.36302(9) 0.58194(10) 0.06986(6) 0.0183(3) Uani 1 1 d . . . . .
H21 H 0.3326 0.5676 0.0415 0.022 Uiso 1 1 calc R U . . .
C22 C 0.43857(9) 0.56444(9) 0.06943(6) 0.0167(3) Uani 1 1 d . . . . .
H22 H 0.4589 0.5378 0.0408 0.020 Uiso 1 1 calc R U . . .
C23 C 0.48521(9) 0.58505(9) 0.11004(6) 0.0141(3) Uani 1 1 d . . . . .
C24 C 0.45248(9) 0.62218(9) 0.15168(6) 0.0179(3) Uani 1 1 d . . . . .
H24 H 0.4827 0.6362 0.1802 0.022 Uiso 1 1 calc R U . . .
C25 C 0.37685(9) 0.63921(9) 0.15250(6) 0.0194(3) Uani 1 1 d . . . . .
H25 H 0.3560 0.6642 0.1816 0.023 Uiso 1 1 calc R U . . .
C26 C 0.17730(9) 0.60017(9) 0.23393(6) 0.0151(3) Uani 1 1 d . . . . .
C27 C 0.14146(9) 0.66944(9) 0.22716(6) 0.0173(3) Uani 1 1 d . . . . .
H27 H 0.0958 0.6713 0.2086 0.021 Uiso 1 1 calc R U . . .
C28 C 0.17160(9) 0.73642(9) 0.24722(6) 0.0174(3) Uani 1 1 d . . . . .
H28 H 0.1464 0.7833 0.2417 0.021 Uiso 1 1 calc R U . . .
C29 C 0.23790(9) 0.73580(9) 0.27515(6) 0.0146(3) Uani 1 1 d . . . . .
C30 C 0.27269(9) 0.66533(9) 0.28249(6) 0.0161(3) Uani 1 1 d . . . . .
H30 H 0.3174 0.6630 0.3020 0.019 Uiso 1 1 calc R U . . .
C31 C 0.24360(9) 0.59915(9) 0.26203(6) 0.0165(3) Uani 1 1 d . . . . .
H31 H 0.2691 0.5523 0.2672 0.020 Uiso 1 1 calc R U . . .
C32 C 0.56924(9) 0.56861(9) 0.10994(6) 0.0163(3) Uani 1 1 d . . . . .
C33 C 0.27371(9) 0.80751(9) 0.29750(6) 0.0174(3) Uani 1 1 d . . . . .
C34 C 0.59520(9) 0.53410(10) 0.05897(7) 0.0241(4) Uani 1 1 d . . . . .
H34A H 0.5685 0.4863 0.0528 0.036 Uiso 1 1 calc R U . . .
H34B H 0.6490 0.5241 0.0606 0.036 Uiso 1 1 calc R U . . .
H34C H 0.5848 0.5698 0.0309 0.036 Uiso 1 1 calc R U . . .
C35 C 0.61243(9) 0.64328(10) 0.11896(7) 0.0217(3) Uani 1 1 d . . . . .
H35A H 0.6662 0.6329 0.1184 0.033 Uiso 1 1 calc R U . . .
H35B H 0.5985 0.6647 0.1525 0.033 Uiso 1 1 calc R U . . .
H35C H 0.6001 0.6798 0.0917 0.033 Uiso 1 1 calc R U . . .
C36 C 0.58673(10) 0.51228(10) 0.15344(8) 0.0264(4) Uani 1 1 d . . . . .
H36A H 0.5611 0.4640 0.1468 0.040 Uiso 1 1 calc R U . . .
H36B H 0.5695 0.5334 0.1863 0.040 Uiso 1 1 calc R U . . .
H36C H 0.6407 0.5035 0.1550 0.040 Uiso 1 1 calc R U . . .
C37 C 0.22892(10) 0.87923(9) 0.28563(8) 0.0251(4) Uani 1 1 d . . . . .
H37A H 0.2239 0.8850 0.2482 0.038 Uiso 1 1 calc R U . . .
H37B H 0.2548 0.9237 0.2998 0.038 Uiso 1 1 calc R U . . .
H37C H 0.1793 0.8751 0.3012 0.038 Uiso 1 1 calc R U . . .
C38 C 0.35169(10) 0.81719(10) 0.27377(8) 0.0280(4) Uani 1 1 d . . . . .
H38A H 0.3824 0.7727 0.2821 0.042 Uiso 1 1 calc R U . . .
H38B H 0.3752 0.8631 0.2878 0.042 Uiso 1 1 calc R U . . .
H38C H 0.3472 0.8220 0.2363 0.042 Uiso 1 1 calc R U . . .
C39 C 0.28069(13) 0.79965(11) 0.35628(7) 0.0353(5) Uani 1 1 d . . . . .
H39A H 0.2309 0.7935 0.3714 0.053 Uiso 1 1 calc R U . . .
H39B H 0.3043 0.8454 0.3704 0.053 Uiso 1 1 calc R U . . .
H39C H 0.3113 0.7550 0.3645 0.053 Uiso 1 1 calc R U . . .

loop_
_atom_site_aniso_label
_atom_site_aniso_U_11
_atom_site_aniso_U_22
_atom_site_aniso_U_33
_atom_site_aniso_U_23
_atom_site_aniso_U_13
_atom_site_aniso_U_12
Cu1 0.00907(9) 0.01299(9) 0.01746(9) 0.00271(7) 0.00013(7) 0.00025(7)
Cl1 0.0208(2) 0.0351(2) 0.01870(19) -0.00460(17) 0.00435(16) 0.00512(17)
Cl2 0.0325(2) 0.0260(2) 0.01860(19) -0.00611(16) 0.00590(17) -0.00178(18)
Cl3 0.0278(2) 0.02136(19) 0.0215(2) -0.00334(16) 0.00805(17) -0.00129(17)
Cl4 0.0295(2) 0.0255(2) 0.01931(19) -0.00610(16) -0.00092(17) 0.00782(17)
S1 0.01036(17) 0.01558(18) 0.02087(19) 0.00188(15) 0.00072(15) 0.00083(14)
S2 0.01481(18) 0.01235(17) 0.0213(2) -0.00041(15) -0.00078(15) 0.00285(14)
F1 0.0186(9) 0.0310(12) 0.066(3) -0.0310(15) -0.0009(16) -0.0044(9)
F1A 0.019(2) 0.018(2) 0.060(6) -0.016(3) -0.008(4) 0.0003(17)
F2 0.0191(15) 0.055(2) 0.0215(9) 0.0057(10) 0.0040(9) -0.0173(12)
F2A 0.018(4) 0.054(5) 0.041(4) -0.026(3) 0.015(3) -0.015(3)
F3 0.0124(9) 0.0333(16) 0.052(2) 0.0191(14) -0.0130(11) -0.0066(9)
F3A 0.033(4) 0.049(5) 0.037(4) 0.020(3) -0.022(3) -0.022(4)
F4 0.0335(6) 0.0297(6) 0.0247(5) 0.0131(4) 0.0029(5) 0.0064(5)
F5 0.0209(5) 0.0291(6) 0.0474(7) 0.0159(5) -0.0141(5) 0.0007(4)
F6 0.0413(7) 0.0154(5) 0.0362(6) -0.0022(4) -0.0116(5) 0.0101(5)
N1 0.0108(6) 0.0151(6) 0.0134(6) 0.0020(5) 0.0008(5) -0.0007(5)
N2 0.0136(6) 0.0123(6) 0.0146(6) 0.0007(5) 0.0009(5) -0.0001(5)
C1 0.0108(7) 0.0179(7) 0.0122(7) -0.0011(6) 0.0018(5) -0.0003(6)
C2 0.0103(7) 0.0195(8) 0.0158(7) 0.0000(6) -0.0008(6) 0.0020(6)
C3 0.0155(7) 0.0139(7) 0.0132(7) -0.0006(6) 0.0001(6) 0.0031(6)
C4 0.0117(7) 0.0189(8) 0.0183(8) 0.0010(6) -0.0005(6) 0.0013(6)
C5 0.0170(8) 0.0176(8) 0.0227(8) 0.0020(6) -0.0032(6) 0.0016(6)
C6 0.0096(7) 0.0161(7) 0.0156(7) 0.0028(6) -0.0018(6) -0.0027(6)
C7 0.0095(7) 0.0218(8) 0.0176(8) 0.0002(6) -0.0007(6) -0.0015(6)
C8 0.0171(8) 0.0303(9) 0.0191(8) 0.0102(7) -0.0036(6) -0.0076(7)
C9 0.0249(9) 0.0189(8) 0.0338(10) 0.0114(7) -0.0063(8) -0.0053(7)
C10 0.0237(9) 0.0149(8) 0.0344(10) -0.0012(7) -0.0026(8) -0.0007(7)
C11 0.0175(8) 0.0184(8) 0.0171(8) -0.0015(6) 0.0002(6) -0.0034(6)
C12 0.0153(7) 0.0109(7) 0.0171(7) 0.0019(6) -0.0029(6) 0.0006(6)
C13 0.0184(8) 0.0144(7) 0.0191(8) 0.0012(6) -0.0013(6) 0.0001(6)
C14 0.0189(8) 0.0236(9) 0.0300(9) 0.0077(7) 0.0006(7) -0.0040(7)
C15 0.0268(9) 0.0196(9) 0.0388(11) 0.0045(8) -0.0092(8) -0.0100(7)
C16 0.0321(10) 0.0179(8) 0.0310(10) -0.0039(7) -0.0102(8) -0.0027(7)
C17 0.0203(8) 0.0164(8) 0.0208(8) 0.0002(6) -0.0040(7) 0.0042(6)
C18 0.0127(7) 0.0146(7) 0.0314(9) 0.0023(7) 0.0007(7) -0.0003(6)
C19 0.0150(7) 0.0146(7) 0.0192(8) 0.0003(6) 0.0014(6) -0.0002(6)
C20 0.0106(7) 0.0148(7) 0.0212(8) 0.0049(6) 0.0014(6) -0.0017(6)
C21 0.0143(7) 0.0232(8) 0.0173(8) 0.0010(6) -0.0027(6) -0.0022(6)
C22 0.0140(7) 0.0201(8) 0.0159(7) -0.0018(6) 0.0009(6) -0.0010(6)
C23 0.0126(7) 0.0128(7) 0.0168(7) 0.0035(6) -0.0003(6) -0.0018(6)
C24 0.0164(8) 0.0215(8) 0.0158(8) 0.0003(6) -0.0021(6) -0.0018(6)
C25 0.0186(8) 0.0209(8) 0.0187(8) -0.0021(6) 0.0044(6) -0.0010(6)
C26 0.0139(7) 0.0152(7) 0.0163(7) -0.0001(6) 0.0014(6) -0.0003(6)
C27 0.0135(7) 0.0182(8) 0.0202(8) -0.0009(6) -0.0020(6) 0.0023(6)
C28 0.0165(8) 0.0138(7) 0.0217(8) 0.0009(6) -0.0011(6) 0.0049(6)
C29 0.0147(7) 0.0140(7) 0.0150(7) 0.0007(6) 0.0026(6) 0.0000(6)
C30 0.0143(7) 0.0159(7) 0.0181(8) 0.0025(6) -0.0025(6) 0.0006(6)
C31 0.0165(7) 0.0127(7) 0.0202(8) 0.0020(6) -0.0003(6) 0.0010(6)
C32 0.0109(7) 0.0155(7) 0.0224(8) 0.0005(6) -0.0034(6) -0.0007(6)
C33 0.0182(8) 0.0130(7) 0.0208(8) -0.0014(6) -0.0003(6) -0.0001(6)
C34 0.0126(8) 0.0282(9) 0.0316(10) -0.0085(8) 0.0018(7) -0.0005(7)
C35 0.0151(8) 0.0207(8) 0.0293(9) -0.0016(7) -0.0016(7) -0.0036(7)
C36 0.0200(9) 0.0233(9) 0.0359(10) 0.0067(8) -0.0089(8) 0.0019(7)
C37 0.0226(9) 0.0140(8) 0.0387(10) -0.0031(7) -0.0029(8) 0.0007(7)
C38 0.0180(8) 0.0188(8) 0.0473(12) -0.0060(8) 0.0022(8) -0.0041(7)
C39 0.0569(14) 0.0247(10) 0.0242(10) -0.0036(8) -0.0066(9) -0.0068(9)

loop_
_atom_type_symbol
_atom_type_description
_atom_type_scat_dispersion_real
_atom_type_scat_dispersion_imag
_atom_type_scat_source
C C 0.0033 0.0016 'International Tables Vol C Tables 4.2.6.8 and 6.1.1.4'
H H 0.0000 0.0000 'International Tables Vol C Tables 4.2.6.8 and 6.1.1.4'
N N 0.0061 0.0033 'International Tables Vol C Tables 4.2.6.8 and 6.1.1.4'
F F 0.0171 0.0103 'International Tables Vol C Tables 4.2.6.8 and 6.1.1.4'
S S 0.1246 0.1234 'International Tables Vol C Tables 4.2.6.8 and 6.1.1.4'
Cl Cl 0.1484 0.1585 'International Tables Vol C Tables 4.2.6.8 and 6.1.1.4'
Cu Cu 0.3201 1.2651 'International Tables Vol C Tables 4.2.6.8 and 6.1.1.4'

loop_
_geom_angle_atom_site_label_1
_geom_angle_atom_site_label_2
_geom_angle_atom_site_label_3
_geom_angle
N2 Cu1 N1 99.39(5)
N2 Cu1 S1 128.52(4)
N1 Cu1 S1 130.86(4)
C18 S1 S2 105.65(6)
C18 S1 Cu1 110.45(5)
S2 S1 Cu1 111.04(2)
C19 S2 S1 103.28(5)
C1 N1 C6 123.03(13)
C1 N1 Cu1 119.60(10)
C6 N1 Cu1 117.15(10)
C3 N2 C12 123.16(13)
C3 N2 Cu1 119.76(11)
C12 N2 Cu1 116.99(10)
N1 C1 C2 126.02(14)
N1 C1 C4 120.12(14)
C2 C1 C4 113.83(13)
C3 C2 C1 128.01(14)
N2 C3 C2 125.82(14)
N2 C3 C5 118.85(14)
C2 C3 C5 115.21(14)
F1 C4 F2 108.6(3)
F1 C4 F3 107.6(2)
F2 C4 F3 106.28(19)
F2A C4 F3A 106.1(5)
F2A C4 F1A 102.5(5)
F3A C4 F1A 101.9(5)
F1 C4 C1 110.7(2)
F2 C4 C1 110.81(19)
F2A C4 C1 114.3(4)
F3 C4 C1 112.62(18)
F3A C4 C1 114.1(4)
F1A C4 C1 116.4(4)
F4 C5 F5 106.76(14)
F4 C5 F6 107.25(14)
F5 C5 F6 106.15(13)
F4 C5 C3 110.32(13)
F5 C5 C3 113.23(14)
F6 C5 C3 112.76(13)
C11 C6 C7 116.51(14)
C11 C6 N1 121.30(14)
C7 C6 N1 121.79(14)
C8 C7 C6 121.86(15)
C8 C7 Cl1 118.73(13)
C6 C7 Cl1 119.38(12)
C9 C8 C7 119.54(16)
C8 C9 C10 120.56(16)
C9 C10 C11 119.06(17)
C10 C11 C6 122.36(15)
C10 C11 Cl2 119.11(13)
C6 C11 Cl2 118.53(12)
C13 C12 C17 116.52(14)
C13 C12 N2 121.64(14)
C17 C12 N2 121.43(14)
C14 C13 C12 121.90(15)
C14 C13 Cl3 119.34(13)
C12 C13 Cl3 118.72(12)
C15 C14 C13 119.61(17)
C16 C15 C14 120.16(16)
C17 C16 C15 119.43(17)
C16 C17 C12 122.35(16)
C16 C17 Cl4 119.27(14)
C12 C17 Cl4 118.38(13)
C20 C18 S1 113.50(11)
C26 C19 S2 114.29(11)
C25 C20 C21 118.35(15)
C25 C20 C18 120.37(15)
C21 C20 C18 121.24(15)
C20 C21 C22 120.75(15)
C21 C22 C23 121.42(15)
C24 C23 C22 117.17(14)
C24 C23 C32 120.22(14)
C22 C23 C32 122.61(14)
C25 C24 C23 121.62(15)
C20 C25 C24 120.65(15)
C27 C26 C31 118.17(15)
C27 C26 C19 121.44(14)
C31 C26 C19 120.38(14)
C26 C27 C28 120.88(15)
C29 C28 C27 121.21(14)
C28 C29 C30 117.27(14)
C28 C29 C33 123.35(14)
C30 C29 C33 119.38(14)
C31 C30 C29 121.65(15)
C30 C31 C26 120.81(15)
C34 C32 C23 112.03(13)
C34 C32 C36 108.63(14)
C23 C32 C36 108.72(13)
C34 C32 C35 108.44(14)
C23 C32 C35 109.43(13)
C36 C32 C35 109.55(14)
C37 C33 C29 112.53(13)
C37 C33 C38 107.83(14)
C29 C33 C38 108.71(13)
C37 C33 C39 108.52(15)
C29 C33 C39 109.69(14)
C38 C33 C39 109.51(16)

loop_
_geom_bond_atom_site_label_1
_geom_bond_atom_site_label_2
_geom_bond_distance
Cu1 N2 1.9436(13)
Cu1 N1 1.9473(13)
Cu1 S1 2.1614(4)
Cl1 C7 1.7335(17)
Cl2 C11 1.7287(17)
Cl3 C13 1.7284(17)
Cl4 C17 1.7387(18)
S1 C18 1.8381(16)
S1 S2 2.0477(6)
S2 C19 1.8228(16)
F1 C4 1.315(3)
F1A C4 1.348(6)
F2 C4 1.324(3)
F2A C4 1.328(6)
F3 C4 1.331(3)
F3A C4 1.332(5)
F4 C5 1.333(2)
F5 C5 1.3332(19)
F6 C5 1.3336(19)
N1 C1 1.316(2)
N1 C6 1.4206(19)
N2 C3 1.318(2)
N2 C12 1.419(2)
C1 C2 1.399(2)
C1 C4 1.536(2)
C2 C3 1.398(2)
C3 C5 1.535(2)
C6 C11 1.394(2)
C6 C7 1.400(2)
C7 C8 1.386(2)
C8 C9 1.376(3)
C9 C10 1.383(3)
C10 C11 1.385(2)
C12 C13 1.399(2)
C12 C17 1.401(2)
C13 C14 1.385(2)
C14 C15 1.385(3)
C15 C16 1.384(3)
C16 C17 1.379(2)
C18 C20 1.502(2)
C19 C26 1.497(2)
C20 C25 1.386(2)
C20 C21 1.388(2)
C21 C22 1.388(2)
C22 C23 1.393(2)
C23 C24 1.392(2)
C23 C32 1.533(2)
C24 C25 1.388(2)
C26 C27 1.387(2)
C26 C31 1.394(2)
C27 C28 1.395(2)
C28 C29 1.392(2)
C29 C30 1.399(2)
C29 C33 1.528(2)
C30 C31 1.380(2)
C32 C34 1.528(2)
C32 C36 1.534(2)
C32 C35 1.541(2)
C33 C37 1.525(2)
C33 C38 1.536(2)
C33 C39 1.537(2)
